data_7118002
loop_
_publ_author_name
'Schickedanz, Kai'
'Trageser, Timo'
'Bolte, Michael'
'Lerner, Hans-Wolfram'
'Wagner, Matthias'

_publ_section_title
;
 A boron-doped helicene as a highly soluble, benchtop-stable green emitter
;
_journal_coden_ASTM CHCOFS
_journal_issue 87
_journal_name_full
;
 Chemical Communications (Cambridge, United Kingdom)
;
_journal_page_first 15808
_journal_page_last 15810
_journal_paper_doi 10.1039/c5cc07208e
_journal_volume 51
_journal_year 2015
_chemical_formula_moiety 'C31 H20 B N'
_chemical_formula_sum 'C31 H20 B N'
_chemical_formula_weight 417.29
_space_group_crystal_system cubic
_space_group_IT_number 219
_space_group_name_Hall 'F -4a 2 3'
_space_group_name_H-M_alt 'F -4 3 c'
_atom_sites_solution_hydrogens geom
_audit_creation_method SHELXL-2014/6
_cell_angle_alpha 90
_cell_angle_beta 90
_cell_angle_gamma 90
_cell_formula_units_Z 192
_cell_length_a 48.2907(17)
_cell_length_b 48.2907(17)
_cell_length_c 48.2907(17)
_cell_measurement_reflns_used 20434
_cell_measurement_temperature 173(2)
_cell_measurement_theta_max 25.63
_cell_measurement_theta_min 1.88
_cell_volume 112614(7)
_computing_cell_refinement 'X-Area (Stoe & Cie, 2001)'
_computing_data_collection 'X-Area (Stoe & Cie, 2001)'
_computing_data_reduction 'X-Area (Stoe & Cie, 2001)'
_computing_molecular_graphics 'XP in SHELXTL-Plus (Sheldrick, 2008)'
_computing_structure_refinement 'SHELXL-2014/6 (Sheldrick, 2014)'
_diffrn_ambient_temperature 173(2)
_diffrn_measured_fraction_theta_full 0.998
_diffrn_measured_fraction_theta_max 0.992
_diffrn_measurement_device_type 'STOE IPDS II two-circle-diffractometer'
_diffrn_measurement_method \w
_diffrn_radiation_type MoK\a
_diffrn_radiation_wavelength 0.71073
_diffrn_reflns_av_R_equivalents 0.1275
_diffrn_reflns_av_unetI/netI 0.0904
_diffrn_reflns_Laue_measured_fraction_full 0.998
_diffrn_reflns_Laue_measured_fraction_max 0.992
_diffrn_reflns_limit_h_max 52
_diffrn_reflns_limit_h_min -58
_diffrn_reflns_limit_k_max 57
_diffrn_reflns_limit_k_min -51
_diffrn_reflns_limit_l_max 58
_diffrn_reflns_limit_l_min -52
_diffrn_reflns_number 66865
_diffrn_reflns_point_group_measured_fraction_full 0.998
_diffrn_reflns_point_group_measured_fraction_max 0.991
_diffrn_reflns_theta_full 25.000
_diffrn_reflns_theta_max 25.486
_diffrn_reflns_theta_min 1.886
_exptl_absorpt_coefficient_mu 0.067
_exptl_absorpt_correction_T_max 1.000
_exptl_absorpt_correction_T_min 0.703
_exptl_absorpt_correction_type multi-scan
_exptl_absorpt_process_details 'X-Area (Stoe & Cie, 2001)'
_exptl_crystal_colour colourless
_exptl_crystal_density_diffrn 1.181
_exptl_crystal_description block
_exptl_crystal_F_000 41856
_exptl_crystal_size_max 0.240
_exptl_crystal_size_mid 0.240
_exptl_crystal_size_min 0.160
_refine_diff_density_max 0.320
_refine_diff_density_min -0.131
_refine_diff_density_rms 0.032
_refine_ls_abs_structure_details
; 
 Flack x determined using 1674 quotients [(I+)-(I-)]/[(I+)+(I-)] 
 (Parsons, Flack and Wagner, Acta Cryst. B69 (2013) 249-259). 
;
_refine_ls_abs_structure_Flack 0.9(10)
_refine_ls_extinction_coef .
_refine_ls_extinction_method none
_refine_ls_goodness_of_fit_ref 0.941
_refine_ls_hydrogen_treatment constr
_refine_ls_matrix_type full
_refine_ls_number_parameters 595
_refine_ls_number_reflns 8695
_refine_ls_number_restraints 0
_refine_ls_restrained_S_all 0.941
_refine_ls_R_factor_all 0.1140
_refine_ls_R_factor_gt 0.0654
_refine_ls_shift/su_max 0.000
_refine_ls_shift/su_mean 0.000
_refine_ls_structure_factor_coef Fsqd
_refine_ls_weighting_details 'w=1/[\s^2^(Fo^2^)+(0.0434P)^2^] where P=(Fo^2^+2Fc^2^)/3'
_refine_ls_weighting_scheme calc
_refine_ls_wR_factor_gt 0.1133
_refine_ls_wR_factor_ref 0.1311
_reflns_Friedel_coverage 0.918
_reflns_Friedel_fraction_full 0.999
_reflns_Friedel_fraction_max 0.989
_reflns_number_gt 5161
_reflns_number_total 8695
_reflns_threshold_expression 'I > 2\s(I)'
_cod_duplicate_entry 7117998
_cod_data_source_file c5cc07208e2-3.cif
_cod_data_source_block wa2143_a
_cod_depositor_comments
;
The following automatic conversions were performed:

'_space_group_crystal_system' value 'cubic ' changed to 'cubic'
according to the built-in table from CIF Core dictionary named
'cif_core.dic' version 2.4.1 from 2010-06-29.

'_exptl_absorpt_correction_type' value 'multi-scan ' changed to
'multi-scan' according to the built-in table from CIF Core dictionary
named 'cif_core.dic' version 2.4.1 from 2010-06-29.

Automatic conversion script
Id: cif_fix_values 4093 2015-10-18 17:28:56Z antanas 
;
_cod_original_cell_volume 112614(12)
_cod_database_code 7118002
_shelx_space_group_comment
; 
The symmetry employed for this shelxl refinement is uniquely defined 
by the following loop, which should always be used as a source of 
symmetry information in preference to the above space-group names. 
They are only intended as comments. 
;
_shelx_estimated_absorpt_t_min 0.984
_shelx_estimated_absorpt_t_max 0.989
_platon_squeeze_void_probe_radius 1.20
_shelxl_version_number 2014/6

loop_
_space_group_symop_id
_space_group_symop_operation_xyz
1 'x, y, z'
2 '-x, -y, z'
3 '-x, y, -z'
4 'x, -y, -z'
5 'z, x, y'
6 'z, -x, -y'
7 '-z, -x, y'
8 '-z, x, -y'
9 'y, z, x'
10 '-y, z, -x'
11 'y, -z, -x'
12 '-y, -z, x'
13 'y+1/2, x+1/2, z+1/2'
14 '-y+1/2, -x+1/2, z+1/2'
15 'y+1/2, -x+1/2, -z+1/2'
16 '-y+1/2, x+1/2, -z+1/2'
17 'x+1/2, z+1/2, y+1/2'
18 '-x+1/2, z+1/2, -y+1/2'
19 '-x+1/2, -z+1/2, y+1/2'
20 'x+1/2, -z+1/2, -y+1/2'
21 'z+1/2, y+1/2, x+1/2'
22 'z+1/2, -y+1/2, -x+1/2'
23 '-z+1/2, y+1/2, -x+1/2'
24 '-z+1/2, -y+1/2, x+1/2'
25 'x, y+1/2, z+1/2'
26 '-x, -y+1/2, z+1/2'
27 '-x, y+1/2, -z+1/2'
28 'x, -y+1/2, -z+1/2'
29 'z, x+1/2, y+1/2'
30 'z, -x+1/2, -y+1/2'
31 '-z, -x+1/2, y+1/2'
32 '-z, x+1/2, -y+1/2'
33 'y, z+1/2, x+1/2'
34 '-y, z+1/2, -x+1/2'
35 'y, -z+1/2, -x+1/2'
36 '-y, -z+1/2, x+1/2'
37 'y+1/2, x+1, z+1'
38 '-y+1/2, -x+1, z+1'
39 'y+1/2, -x+1, -z+1'
40 '-y+1/2, x+1, -z+1'
41 'x+1/2, z+1, y+1'
42 '-x+1/2, z+1, -y+1'
43 '-x+1/2, -z+1, y+1'
44 'x+1/2, -z+1, -y+1'
45 'z+1/2, y+1, x+1'
46 'z+1/2, -y+1, -x+1'
47 '-z+1/2, y+1, -x+1'
48 '-z+1/2, -y+1, x+1'
49 'x+1/2, y, z+1/2'
50 '-x+1/2, -y, z+1/2'
51 '-x+1/2, y, -z+1/2'
52 'x+1/2, -y, -z+1/2'
53 'z+1/2, x, y+1/2'
54 'z+1/2, -x, -y+1/2'
55 '-z+1/2, -x, y+1/2'
56 '-z+1/2, x, -y+1/2'
57 'y+1/2, z, x+1/2'
58 '-y+1/2, z, -x+1/2'
59 'y+1/2, -z, -x+1/2'
60 '-y+1/2, -z, x+1/2'
61 'y+1, x+1/2, z+1'
62 '-y+1, -x+1/2, z+1'
63 'y+1, -x+1/2, -z+1'
64 '-y+1, x+1/2, -z+1'
65 'x+1, z+1/2, y+1'
66 '-x+1, z+1/2, -y+1'
67 '-x+1, -z+1/2, y+1'
68 'x+1, -z+1/2, -y+1'
69 'z+1, y+1/2, x+1'
70 'z+1, -y+1/2, -x+1'
71 '-z+1, y+1/2, -x+1'
72 '-z+1, -y+1/2, x+1'
73 'x+1/2, y+1/2, z'
74 '-x+1/2, -y+1/2, z'
75 '-x+1/2, y+1/2, -z'
76 'x+1/2, -y+1/2, -z'
77 'z+1/2, x+1/2, y'
78 'z+1/2, -x+1/2, -y'
79 '-z+1/2, -x+1/2, y'
80 '-z+1/2, x+1/2, -y'
81 'y+1/2, z+1/2, x'
82 '-y+1/2, z+1/2, -x'
83 'y+1/2, -z+1/2, -x'
84 '-y+1/2, -z+1/2, x'
85 'y+1, x+1, z+1/2'
86 '-y+1, -x+1, z+1/2'
87 'y+1, -x+1, -z+1/2'
88 '-y+1, x+1, -z+1/2'
89 'x+1, z+1, y+1/2'
90 '-x+1, z+1, -y+1/2'
91 '-x+1, -z+1, y+1/2'
92 'x+1, -z+1, -y+1/2'
93 'z+1, y+1, x+1/2'
94 'z+1, -y+1, -x+1/2'
95 '-z+1, y+1, -x+1/2'
96 '-z+1, -y+1, x+1/2'

loop_
_atom_site_label
_atom_site_type_symbol
_atom_site_fract_x
_atom_site_fract_y
_atom_site_fract_z
_atom_site_U_iso_or_equiv
_atom_site_adp_type
_atom_site_occupancy
_atom_site_site_symmetry_order
_atom_site_calc_flag
_atom_site_refinement_flags_posn
_atom_site_refinement_flags_adp
_atom_site_refinement_flags_occupancy
_atom_site_disorder_assembly
_atom_site_disorder_group
B1 B 0.88631(13) 0.50013(13) 0.13939(13) 0.0425(15) Uani 1 1 d . . . . .
C1 C 0.86808(12) 0.51561(10) 0.16214(11) 0.0422(13) Uani 1 1 d . . . . .
C2 C 0.84118(12) 0.52351(11) 0.15451(11) 0.0444(13) Uani 1 1 d . . . . .
C3 C 0.82380(15) 0.53553(13) 0.17417(13) 0.0588(17) Uani 1 1 d . . . . .
H3 H 0.8054 0.5406 0.1693 0.071 Uiso 1 1 calc R U . . .
C4 C 0.83316(16) 0.54004(14) 0.20054(13) 0.0671(19) Uani 1 1 d . . . . .
H4 H 0.8209 0.5472 0.2141 0.081 Uiso 1 1 calc R U . . .
C5 C 0.86010(16) 0.53440(13) 0.20756(12) 0.0623(18) Uani 1 1 d . . . . .
H5 H 0.8665 0.5389 0.2256 0.075 Uiso 1 1 calc R U . . .
C6 C 0.87854(13) 0.52199(12) 0.18837(12) 0.0498(15) Uani 1 1 d . . . . .
C11 C 0.88193(12) 0.51576(11) 0.11012(11) 0.0455(14) Uani 1 1 d . . . . .
C12 C 0.85388(12) 0.52281(10) 0.10385(11) 0.0452(13) Uani 1 1 d . . . . .
C13 C 0.83251(12) 0.52211(11) 0.12498(12) 0.0462(14) Uani 1 1 d . . . . .
C14 C 0.80531(13) 0.52431(13) 0.11664(14) 0.0594(17) Uani 1 1 d . . . . .
H14 H 0.7909 0.5227 0.1300 0.071 Uiso 1 1 calc R U . . .
C15 C 0.79854(14) 0.52886(13) 0.08873(15) 0.0633(18) Uani 1 1 d . . . . .
H15 H 0.7796 0.5291 0.0834 0.076 Uiso 1 1 calc R U . . .
C16 C 0.81815(16) 0.53292(14) 0.06919(15) 0.0667(19) Uani 1 1 d . . . . .
H16 H 0.8130 0.5376 0.0508 0.080 Uiso 1 1 calc R U . . .
C17 C 0.84615(14) 0.53020(11) 0.07645(12) 0.0509(15) Uani 1 1 d . . . . .
C18 C 0.86814(17) 0.53443(13) 0.05693(13) 0.0648(18) Uani 1 1 d . . . . .
H18 H 0.8636 0.5402 0.0387 0.078 Uiso 1 1 calc R U . . .
C19 C 0.89449(15) 0.53062(13) 0.06349(14) 0.0629(17) Uani 1 1 d . . . . .
H19 H 0.9086 0.5348 0.0504 0.075 Uiso 1 1 calc R U . . .
C20 C 0.90173(14) 0.52028(12) 0.09007(13) 0.0559(16) Uani 1 1 d . . . . .
H20 H 0.9206 0.5164 0.0941 0.067 Uiso 1 1 calc R U . . .
C21 C 0.91728(12) 0.49347(11) 0.14998(13) 0.0513(15) Uani 1 1 d . . . . .
C22 C 0.92579(13) 0.50171(12) 0.17724(13) 0.0550(16) Uani 1 1 d . . . . .
C23 C 0.90751(14) 0.51606(13) 0.19565(13) 0.0571(17) Uani 1 1 d . . . . .
C24 C 0.91769(17) 0.52341(15) 0.22174(15) 0.077(2) Uani 1 1 d . . . . .
H24 H 0.9061 0.5335 0.2339 0.092 Uiso 1 1 calc R U . . .
C25 C 0.9442(2) 0.5164(2) 0.2305(2) 0.100(3) Uani 1 1 d . . . . .
H25 H 0.9503 0.5219 0.2484 0.120 Uiso 1 1 calc R U . . .
C26 C 0.96134(19) 0.50212(19) 0.2142(2) 0.089(3) Uani 1 1 d . . . . .
H26 H 0.9791 0.4968 0.2208 0.106 Uiso 1 1 calc R U . . .
C27 C 0.95278(15) 0.49468(15) 0.18646(17) 0.071(2) Uani 1 1 d . . . . .
C28 C 0.97055(15) 0.47952(16) 0.1693(2) 0.083(3) Uani 1 1 d . . . . .
H28 H 0.9885 0.4748 0.1757 0.099 Uiso 1 1 calc R U . . .
C29 C 0.96228(14) 0.47129(14) 0.1433(2) 0.082(3) Uani 1 1 d . . . . .
H29 H 0.9744 0.4610 0.1318 0.099 Uiso 1 1 calc R U . . .
C30 C 0.93543(12) 0.47841(12) 0.13396(16) 0.0619(18) Uani 1 1 d . . . . .
H30 H 0.9298 0.4726 0.1160 0.074 Uiso 1 1 calc R U . . .
N31 N 0.87184(9) 0.46839(9) 0.13542(9) 0.0414(11) Uani 1 1 d . . . . .
C32 C 0.86746(12) 0.45331(11) 0.15826(13) 0.0496(15) Uani 1 1 d . . . . .
H32 H 0.8715 0.4613 0.1758 0.060 Uiso 1 1 calc R U . . .
C33 C 0.85725(13) 0.42667(13) 0.15734(15) 0.0591(17) Uani 1 1 d . . . . .
H33 H 0.8547 0.4164 0.1740 0.071 Uiso 1 1 calc R U . . .
C34 C 0.85080(14) 0.41504(13) 0.13215(16) 0.0648(18) Uani 1 1 d . . . . .
H34 H 0.8433 0.3969 0.1310 0.078 Uiso 1 1 calc R U . . .
C35 C 0.85544(14) 0.43047(13) 0.10853(15) 0.0652(18) Uani 1 1 d . . . . .
H35 H 0.8516 0.4228 0.0908 0.078 Uiso 1 1 calc R U . . .
C36 C 0.86572(13) 0.45699(13) 0.11076(13) 0.0551(16) Uani 1 1 d . . . . .
H36 H 0.8686 0.4675 0.0944 0.066 Uiso 1 1 calc R U . . .
B1A B 0.75411(12) 0.61885(13) 0.13581(14) 0.0430(15) Uani 1 1 d . . . . .
C1A C 0.73930(11) 0.59567(12) 0.11788(12) 0.0475(14) Uani 1 1 d . . . . .
C2A C 0.72867(11) 0.60328(12) 0.09163(13) 0.0537(16) Uani 1 1 d . . . . .
C3A C 0.71821(13) 0.58291(18) 0.07382(16) 0.076(2) Uani 1 1 d . . . . .
H3A H 0.7109 0.5876 0.0561 0.091 Uiso 1 1 calc R U . . .
C4A C 0.71887(16) 0.55526(17) 0.0831(2) 0.091(3) Uani 1 1 d . . . . .
H4A H 0.7131 0.5409 0.0709 0.110 Uiso 1 1 calc R U . . .
C5A C 0.72749(15) 0.54850(16) 0.10911(19) 0.078(2) Uani 1 1 d . . . . .
H5A H 0.7267 0.5297 0.1149 0.094 Uiso 1 1 calc R U . . .
C6A C 0.73720(12) 0.56805(12) 0.12695(15) 0.0558(17) Uani 1 1 d . . . . .
C11A C 0.73694(11) 0.64756(12) 0.13247(12) 0.0474(14) Uani 1 1 d . . . . .
C12A C 0.72668(11) 0.65368(12) 0.10520(13) 0.0497(14) Uani 1 1 d . . . . .
C13A C 0.72612(12) 0.63286(14) 0.08344(13) 0.0551(15) Uani 1 1 d . . . . .
C14A C 0.71955(12) 0.64122(16) 0.05716(15) 0.0656(18) Uani 1 1 d . . . . .
H14A H 0.7200 0.6279 0.0427 0.079 Uiso 1 1 calc R U . . .
C15A C 0.71228(14) 0.6683(2) 0.05064(17) 0.082(2) Uani 1 1 d . . . . .
H15A H 0.7093 0.6736 0.0319 0.098 Uiso 1 1 calc R U . . .
C16A C 0.70937(14) 0.68748(18) 0.07163(16) 0.075(2) Uani 1 1 d . . . . .
H16A H 0.7028 0.7055 0.0675 0.090 Uiso 1 1 calc R U . . .
C17A C 0.71610(13) 0.68052(13) 0.09896(15) 0.0608(18) Uani 1 1 d . . . . .
C18A C 0.71223(14) 0.69956(15) 0.12098(17) 0.0695(19) Uani 1 1 d . . . . .
H18A H 0.7047 0.7173 0.1173 0.083 Uiso 1 1 calc R U . . .
C19A C 0.71930(13) 0.69245(13) 0.14734(16) 0.0645(18) Uani 1 1 d . . . . .
H19A H 0.7156 0.7049 0.1621 0.077 Uiso 1 1 calc R U . . .
C20A C 0.73214(12) 0.66667(12) 0.15289(14) 0.0549(16) Uani 1 1 d . . . . .
H20A H 0.7376 0.6625 0.1713 0.066 Uiso 1 1 calc R U . . .
C21A C 0.76221(12) 0.60815(12) 0.16616(12) 0.0497(15) Uani 1 1 d . . . . .
C22A C 0.75698(12) 0.57993(13) 0.17405(14) 0.0557(16) Uani 1 1 d . . . . .
C23A C 0.74545(13) 0.56041(13) 0.15548(16) 0.0642(18) Uani 1 1 d . . . . .
C24A C 0.74075(15) 0.53321(15) 0.1654(2) 0.085(3) Uani 1 1 d . . . . .
H24A H 0.7325 0.5200 0.1534 0.101 Uiso 1 1 calc R U . . .
C25A C 0.7477(2) 0.5252(2) 0.1920(2) 0.104(4) Uani 1 1 d . . . . .
H25A H 0.7445 0.5066 0.1978 0.125 Uiso 1 1 calc R U . . .
C26A C 0.7590(2) 0.5433(2) 0.2098(2) 0.105(3) Uani 1 1 d . . . . .
H26A H 0.7636 0.5374 0.2279 0.126 Uiso 1 1 calc R U . . .
C27A C 0.76398(14) 0.57107(17) 0.20190(16) 0.070(2) Uani 1 1 d . . . . .
C28A C 0.77487(15) 0.5902(2) 0.22079(16) 0.080(2) Uani 1 1 d . . . . .
H28A H 0.7786 0.5847 0.2393 0.096 Uiso 1 1 calc R U . . .
C29A C 0.78015(13) 0.61662(19) 0.21268(15) 0.077(2) Uani 1 1 d . . . . .
H29A H 0.7879 0.6293 0.2255 0.092 Uiso 1 1 calc R U . . .
C30A C 0.77428(12) 0.62540(15) 0.18554(13) 0.0604(17) Uani 1 1 d . . . . .
H30A H 0.7788 0.6438 0.1804 0.073 Uiso 1 1 calc R U . . .
N31A N 0.78471(8) 0.62388(9) 0.11944(9) 0.0416(10) Uani 1 1 d . . . . .
C32A C 0.79866(11) 0.60208(12) 0.10914(12) 0.0486(14) Uani 1 1 d . . . . .
H32A H 0.7904 0.5843 0.1100 0.058 Uiso 1 1 calc R U . . .
C33A C 0.82442(11) 0.60461(13) 0.09746(14) 0.0557(16) Uani 1 1 d . . . . .
H33A H 0.8337 0.5888 0.0904 0.067 Uiso 1 1 calc R U . . .
C34A C 0.83665(12) 0.63015(13) 0.09598(13) 0.0554(16) Uani 1 1 d . . . . .
H34A H 0.8544 0.6324 0.0877 0.066 Uiso 1 1 calc R U . . .
C35A C 0.82268(13) 0.65223(13) 0.10672(14) 0.0591(17) Uani 1 1 d . . . . .
H35A H 0.8307 0.6702 0.1062 0.071 Uiso 1 1 calc R U . . .
C36A C 0.79701(12) 0.64851(12) 0.11823(13) 0.0507(15) Uani 1 1 d . . . . .
H36A H 0.7876 0.6641 0.1256 0.061 Uiso 1 1 calc R U . . .

loop_
_atom_site_aniso_label
_atom_site_aniso_U_11
_atom_site_aniso_U_22
_atom_site_aniso_U_33
_atom_site_aniso_U_23
_atom_site_aniso_U_13
_atom_site_aniso_U_12
B1 0.047(4) 0.035(3) 0.046(4) 0.003(3) -0.002(3) 0.005(3)
C1 0.055(4) 0.029(3) 0.043(3) 0.002(2) -0.005(3) 0.000(2)
C2 0.054(4) 0.037(3) 0.042(3) -0.002(3) 0.002(3) 0.003(3)
C3 0.068(4) 0.059(4) 0.049(4) 0.002(3) 0.007(3) 0.009(3)
C4 0.079(5) 0.079(5) 0.043(4) -0.009(3) 0.011(4) 0.009(4)
C5 0.094(5) 0.057(4) 0.035(3) -0.008(3) 0.000(3) -0.006(4)
C6 0.058(4) 0.043(3) 0.048(4) 0.005(3) -0.014(3) -0.011(3)
C11 0.052(4) 0.037(3) 0.047(3) -0.006(2) -0.006(3) 0.004(3)
C12 0.060(4) 0.031(3) 0.045(3) -0.003(3) -0.008(3) 0.004(3)
C13 0.051(3) 0.033(3) 0.054(4) -0.005(3) -0.013(3) 0.009(3)
C14 0.055(4) 0.061(4) 0.063(4) -0.006(3) -0.012(3) 0.016(3)
C15 0.052(4) 0.063(4) 0.075(5) -0.010(4) -0.028(4) 0.014(3)
C16 0.080(5) 0.062(4) 0.057(4) -0.007(3) -0.021(4) 0.013(4)
C17 0.077(4) 0.032(3) 0.043(3) -0.005(3) -0.007(3) 0.006(3)
C18 0.102(6) 0.053(4) 0.039(3) 0.009(3) -0.003(4) 0.009(4)
C19 0.076(5) 0.059(4) 0.053(4) 0.009(3) 0.010(4) -0.002(4)
C20 0.059(4) 0.053(4) 0.056(4) 0.003(3) 0.005(3) -0.007(3)
C21 0.051(4) 0.034(3) 0.068(4) 0.015(3) -0.001(3) -0.005(3)
C22 0.057(4) 0.047(4) 0.061(4) 0.022(3) -0.020(3) -0.014(3)
C23 0.071(4) 0.053(4) 0.047(4) 0.012(3) -0.008(3) -0.018(3)
C24 0.095(6) 0.068(5) 0.068(5) 0.016(4) -0.029(4) -0.027(4)
C25 0.091(7) 0.109(8) 0.100(7) 0.053(6) -0.049(6) -0.044(6)
C26 0.069(5) 0.089(6) 0.108(7) 0.055(5) -0.056(5) -0.033(5)
C27 0.050(4) 0.060(5) 0.103(6) 0.038(4) -0.025(4) -0.012(4)
C28 0.047(4) 0.055(4) 0.146(8) 0.037(5) -0.034(5) -0.018(4)
C29 0.041(4) 0.047(4) 0.159(8) 0.009(5) -0.003(5) -0.008(3)
C30 0.043(4) 0.048(4) 0.094(5) 0.005(4) -0.002(3) 0.001(3)
N31 0.039(2) 0.037(3) 0.048(3) 0.001(2) 0.002(2) 0.002(2)
C32 0.055(4) 0.040(3) 0.054(4) -0.002(3) 0.002(3) -0.006(3)
C33 0.054(4) 0.053(4) 0.071(4) 0.006(3) 0.006(3) 0.001(3)
C34 0.059(4) 0.044(4) 0.091(5) -0.001(4) -0.002(4) -0.005(3)
C35 0.077(5) 0.043(4) 0.075(5) -0.020(3) -0.006(4) -0.001(3)
C36 0.063(4) 0.056(4) 0.047(4) -0.009(3) -0.002(3) 0.001(3)
B1A 0.030(3) 0.042(4) 0.057(4) -0.001(3) 0.004(3) -0.002(3)
C1A 0.031(3) 0.049(4) 0.062(4) -0.002(3) 0.006(3) 0.001(3)
C2A 0.033(3) 0.054(4) 0.074(4) -0.016(3) 0.005(3) -0.005(3)
C3A 0.047(4) 0.104(7) 0.076(5) -0.024(5) -0.001(3) -0.021(4)
C4A 0.086(6) 0.070(6) 0.117(7) -0.040(5) 0.020(5) -0.040(4)
C5A 0.068(5) 0.070(5) 0.097(6) -0.016(5) 0.015(4) -0.021(4)
C6A 0.039(3) 0.041(3) 0.087(5) -0.012(3) 0.017(3) -0.007(3)
C11A 0.038(3) 0.044(3) 0.061(4) 0.008(3) 0.003(3) -0.002(3)
C12A 0.034(3) 0.046(3) 0.070(4) 0.006(3) 0.003(3) 0.002(3)
C13A 0.034(3) 0.072(4) 0.059(4) 0.001(3) -0.002(3) -0.001(3)
C14A 0.044(4) 0.087(5) 0.065(5) 0.005(4) 0.007(3) 0.005(3)
C15A 0.051(4) 0.125(7) 0.069(5) 0.027(5) 0.004(4) 0.003(4)
C16A 0.055(4) 0.087(5) 0.083(6) 0.033(5) 0.004(4) 0.015(4)
C17A 0.048(4) 0.053(4) 0.082(5) 0.011(4) 0.012(3) 0.010(3)
C18A 0.058(4) 0.056(4) 0.095(6) 0.017(4) 0.010(4) 0.013(3)
C19A 0.053(4) 0.053(4) 0.087(5) -0.013(4) 0.019(4) 0.012(3)
C20A 0.049(4) 0.043(3) 0.073(4) -0.007(3) 0.011(3) 0.004(3)
C21A 0.039(3) 0.052(4) 0.058(4) 0.001(3) 0.008(3) 0.014(3)
C22A 0.039(3) 0.056(4) 0.072(4) 0.010(3) 0.012(3) 0.012(3)
C23A 0.055(4) 0.044(4) 0.093(5) 0.004(4) 0.023(4) 0.007(3)
C24A 0.065(5) 0.053(4) 0.136(8) 0.010(5) 0.035(5) 0.007(4)
C25A 0.096(7) 0.082(7) 0.133(9) 0.057(7) 0.046(6) 0.034(6)
C26A 0.093(7) 0.112(8) 0.110(8) 0.061(7) 0.046(6) 0.050(6)
C27A 0.051(4) 0.086(6) 0.072(5) 0.025(4) 0.020(4) 0.027(4)
C28A 0.057(4) 0.120(7) 0.064(5) 0.027(5) 0.007(4) 0.028(5)
C29A 0.044(4) 0.123(7) 0.063(5) 0.003(5) -0.001(3) 0.011(4)
C30A 0.048(4) 0.080(5) 0.052(4) -0.007(4) 0.001(3) 0.002(3)
N31A 0.041(2) 0.033(3) 0.051(3) -0.004(2) -0.007(2) -0.001(2)
C32A 0.040(3) 0.040(3) 0.065(4) -0.010(3) 0.004(3) 0.000(3)
C33A 0.040(4) 0.049(4) 0.078(4) -0.012(3) 0.010(3) 0.003(3)
C34A 0.039(3) 0.064(4) 0.064(4) -0.012(3) 0.006(3) -0.006(3)
C35A 0.056(4) 0.044(4) 0.077(5) -0.006(3) 0.013(3) -0.009(3)
C36A 0.046(3) 0.037(3) 0.070(4) -0.002(3) 0.006(3) -0.004(3)

loop_
_atom_type_symbol
_atom_type_description
_atom_type_scat_dispersion_real
_atom_type_scat_dispersion_imag
_atom_type_scat_source
C C 0.0033 0.0016 'International Tables Vol C Tables 4.2.6.8 and 6.1.1.4'
H H 0.0000 0.0000 'International Tables Vol C Tables 4.2.6.8 and 6.1.1.4'
B B 0.0013 0.0007 'International Tables Vol C Tables 4.2.6.8 and 6.1.1.4'
N N 0.0061 0.0033 'International Tables Vol C Tables 4.2.6.8 and 6.1.1.4'

loop_
_geom_angle_atom_site_label_1
_geom_angle_atom_site_label_2
_geom_angle_atom_site_label_3
_geom_angle
_geom_angle_site_symmetry_1
_geom_angle_site_symmetry_3
C1 B1 C21 112.8(5) . .
C1 B1 C11 108.1(4) . .
C21 B1 C11 119.4(5) . .
C1 B1 N31 105.9(4) . .
C21 B1 N31 103.8(4) . .
C11 B1 N31 105.6(4) . .
C6 C1 C2 120.8(5) . .
C6 C1 B1 121.9(5) . .
C2 C1 B1 117.2(5) . .
C3 C2 C1 119.5(5) . .
C3 C2 C13 120.2(5) . .
C1 C2 C13 120.0(5) . .
C4 C3 C2 120.1(7) . .
C4 C3 H3 120.0 . .
C2 C3 H3 120.0 . .
C3 C4 C5 120.8(6) . .
C3 C4 H4 119.6 . .
C5 C4 H4 119.6 . .
C4 C5 C6 121.2(6) . .
C4 C5 H5 119.4 . .
C6 C5 H5 119.4 . .
C1 C6 C5 117.3(5) . .
C1 C6 C23 121.2(6) . .
C5 C6 C23 121.6(6) . .
C20 C11 C12 118.1(5) . .
C20 C11 B1 126.7(5) . .
C12 C11 B1 114.9(5) . .
C17 C12 C11 120.4(5) . .
C17 C12 C13 118.3(5) . .
C11 C12 C13 121.3(5) . .
C14 C13 C12 118.1(5) . .
C14 C13 C2 123.0(6) . .
C12 C13 C2 118.2(5) . .
C13 C14 C15 121.0(6) . .
C13 C14 H14 119.5 . .
C15 C14 H14 119.5 . .
C16 C15 C14 122.0(6) . .
C16 C15 H15 119.0 . .
C14 C15 H15 119.0 . .
C15 C16 C17 119.2(6) . .
C15 C16 H16 120.4 . .
C17 C16 H16 120.4 . .
C16 C17 C12 120.6(6) . .
C16 C17 C18 122.4(6) . .
C12 C17 C18 116.9(6) . .
C19 C18 C17 122.3(6) . .
C19 C18 H18 118.8 . .
C17 C18 H18 118.8 . .
C18 C19 C20 120.1(6) . .
C18 C19 H19 119.9 . .
C20 C19 H19 119.9 . .
C11 C20 C19 121.3(6) . .
C11 C20 H20 119.4 . .
C19 C20 H20 119.4 . .
C30 C21 C22 118.6(6) . .
C30 C21 B1 121.2(6) . .
C22 C21 B1 120.1(5) . .
C27 C22 C23 119.2(6) . .
C27 C22 C21 119.0(7) . .
C23 C22 C21 121.8(5) . .
C24 C23 C22 117.7(6) . .
C24 C23 C6 120.0(7) . .
C22 C23 C6 122.2(5) . .
C25 C24 C23 122.4(9) . .
C25 C24 H24 118.8 . .
C23 C24 H24 118.8 . .
C26 C25 C24 121.2(9) . .
C26 C25 H25 119.4 . .
C24 C25 H25 119.4 . .
C25 C26 C27 119.8(8) . .
C25 C26 H26 120.1 . .
C27 C26 H26 120.1 . .
C28 C27 C22 120.2(7) . .
C28 C27 C26 120.1(8) . .
C22 C27 C26 119.6(8) . .
C29 C28 C27 120.8(7) . .
C29 C28 H28 119.6 . .
C27 C28 H28 119.6 . .
C28 C29 C30 119.2(8) . .
C28 C29 H29 120.4 . .
C30 C29 H29 120.4 . .
C21 C30 C29 122.1(7) . .
C21 C30 H30 118.9 . .
C29 C30 H30 118.9 . .
C32 N31 C36 118.2(5) . .
C32 N31 B1 117.6(4) . .
C36 N31 B1 124.1(5) . .
N31 C32 C33 122.5(6) . .
N31 C32 H32 118.7 . .
C33 C32 H32 118.7 . .
C34 C33 C32 119.4(6) . .
C34 C33 H33 120.3 . .
C32 C33 H33 120.3 . .
C33 C34 C35 118.3(6) . .
C33 C34 H34 120.9 . .
C35 C34 H34 120.9 . .
C36 C35 C34 119.7(6) . .
C36 C35 H35 120.2 . .
C34 C35 H35 120.2 . .
N31 C36 C35 121.9(6) . .
N31 C36 H36 119.0 . .
C35 C36 H36 119.0 . .
C1A B1A C21A 112.4(5) . .
C1A B1A C11A 108.6(5) . .
C21A B1A C11A 119.4(5) . .
C1A B1A N31A 103.9(4) . .
C21A B1A N31A 105.1(4) . .
C11A B1A N31A 106.1(4) . .
C6A C1A C2A 119.9(6) . .
C6A C1A B1A 122.1(5) . .
C2A C1A B1A 118.0(5) . .
C3A C2A C1A 119.9(6) . .
C3A C2A C13A 118.8(6) . .
C1A C2A C13A 121.1(5) . .
C2A C3A C4A 117.5(7) . .
C2A C3A H3A 121.2 . .
C4A C3A H3A 121.2 . .
C5A C4A C3A 121.8(7) . .
C5A C4A H4A 119.1 . .
C3A C4A H4A 119.1 . .
C6A C5A C4A 121.5(8) . .
C6A C5A H5A 119.3 . .
C4A C5A H5A 119.3 . .
C5A C6A C1A 119.0(7) . .
C5A C6A C23A 120.6(6) . .
C1A C6A C23A 120.4(6) . .
C20A C11A C12A 117.5(5) . .
C20A C11A B1A 126.1(6) . .
C12A C11A B1A 116.3(5) . .
C17A C12A C11A 120.3(6) . .
C17A C12A C13A 118.0(6) . .
C11A C12A C13A 121.7(5) . .
C14A C13A C12A 118.1(6) . .
C14A C13A C2A 123.3(6) . .
C12A C13A C2A 118.1(5) . .
C13A C14A C15A 123.1(7) . .
C13A C14A H14A 118.5 . .
C15A C14A H14A 118.5 . .
C16A C15A C14A 119.4(7) . .
C16A C15A H15A 120.3 . .
C14A C15A H15A 120.3 . .
C15A C16A C17A 120.5(7) . .
C15A C16A H16A 119.7 . .
C17A C16A H16A 119.7 . .
C16A C17A C18A 121.4(6) . .
C16A C17A C12A 120.1(7) . .
C18A C17A C12A 118.6(6) . .
C19A C18A C17A 120.3(6) . .
C19A C18A H18A 119.8 . .
C17A C18A H18A 119.8 . .
C18A C19A C20A 120.5(6) . .
C18A C19A H19A 119.7 . .
C20A C19A H19A 119.7 . .
C11A C20A C19A 122.0(6) . .
C11A C20A H20A 119.0 . .
C19A C20A H20A 119.0 . .
C30A C21A C22A 117.8(6) . .
C30A C21A B1A 121.9(5) . .
C22A C21A B1A 120.3(6) . .
C23A C22A C21A 122.2(6) . .
C23A C22A C27A 118.8(6) . .
C21A C22A C27A 118.9(7) . .
C22A C23A C24A 117.8(7) . .
C22A C23A C6A 122.0(5) . .
C24A C23A C6A 120.2(7) . .
C25A C24A C23A 122.3(9) . .
C25A C24A H24A 118.8 . .
C23A C24A H24A 118.8 . .
C26A C25A C24A 120.6(9) . .
C26A C25A H25A 119.7 . .
C24A C25A H25A 119.7 . .
C25A C26A C27A 121.1(9) . .
C25A C26A H26A 119.4 . .
C27A C26A H26A 119.4 . .
C28A C27A C26A 120.9(8) . .
C28A C27A C22A 119.8(7) . .
C26A C27A C22A 119.3(9) . .
C29A C28A C27A 120.1(7) . .
C29A C28A H28A 119.9 . .
C27A C28A H28A 119.9 . .
C28A C29A C30A 120.9(8) . .
C28A C29A H29A 119.5 . .
C30A C29A H29A 119.5 . .
C21A C30A C29A 122.3(7) . .
C21A C30A H30A 118.8 . .
C29A C30A H30A 118.8 . .
C36A N31A C32A 117.4(5) . .
C36A N31A B1A 122.6(4) . .
C32A N31A B1A 119.8(4) . .
N31A C32A C33A 122.4(5) . .
N31A C32A H32A 118.8 . .
C33A C32A H32A 118.8 . .
C34A C33A C32A 119.5(5) . .
C34A C33A H33A 120.2 . .
C32A C33A H33A 120.2 . .
C35A C34A C33A 118.1(5) . .
C35A C34A H34A 120.9 . .
C33A C34A H34A 120.9 . .
C34A C35A C36A 119.9(6) . .
C34A C35A H35A 120.0 . .
C36A C35A H35A 120.0 . .
N31A C36A C35A 122.6(6) . .
N31A C36A H36A 118.7 . .
C35A C36A H36A 118.7 . .

loop_
_geom_bond_atom_site_label_1
_geom_bond_atom_site_label_2
_geom_bond_distance
_geom_bond_site_symmetry_2
B1 C1 1.594(8) .
B1 C21 1.613(9) .
B1 C11 1.616(8) .
B1 N31 1.695(7) .
C1 C6 1.398(8) .
C1 C2 1.403(8) .
C2 C3 1.394(8) .
C2 C13 1.488(8) .
C3 C4 1.369(9) .
C3 H3 0.9500 .
C4 C5 1.372(9) .
C4 H4 0.9500 .
C5 C6 1.418(9) .
C5 H5 0.9500 .
C6 C23 1.470(9) .
C11 C20 1.378(8) .
C11 C12 1.429(8) .
C12 C17 1.421(8) .
C12 C13 1.451(8) .
C13 C14 1.378(8) .
C14 C15 1.404(9) .
C14 H14 0.9500 .
C15 C16 1.351(10) .
C15 H15 0.9500 .
C16 C17 1.403(9) .
C16 H16 0.9500 .
C17 C18 1.434(9) .
C18 C19 1.324(9) .
C18 H18 0.9500 .
C19 C20 1.421(9) .
C19 H19 0.9500 .
C20 H20 0.9500 .
C21 C30 1.377(8) .
C21 C22 1.436(9) .
C22 C27 1.418(9) .
C22 C23 1.432(9) .
C23 C24 1.398(9) .
C24 C25 1.391(11) .
C24 H24 0.9500 .
C25 C26 1.333(12) .
C25 H25 0.9500 .
C26 C27 1.447(11) .
C26 H26 0.9500 .
C27 C28 1.399(11) .
C28 C29 1.376(11) .
C28 H28 0.9500 .
C29 C30 1.416(9) .
C29 H29 0.9500 .
C30 H30 0.9500 .
N31 C32 1.338(7) .
N31 C36 1.345(7) .
C32 C33 1.379(8) .
C32 H32 0.9500 .
C33 C34 1.376(9) .
C33 H33 0.9500 .
C34 C35 1.381(9) .
C34 H34 0.9500 .
C35 C36 1.378(8) .
C35 H35 0.9500 .
C36 H36 0.9500 .
B1A C1A 1.586(9) .
B1A C21A 1.603(9) .
B1A C11A 1.623(8) .
B1A N31A 1.693(7) .
C1A C6A 1.407(8) .
C1A C2A 1.416(8) .
C2A C3A 1.401(9) .
C2A C13A 1.488(9) .
C3A C4A 1.408(11) .
C3A H3A 0.9500 .
C4A C5A 1.363(11) .
C4A H4A 0.9500 .
C5A C6A 1.361(9) .
C5A H5A 0.9500 .
C6A C23A 1.481(9) .
C11A C20A 1.370(8) .
C11A C12A 1.438(8) .
C12A C17A 1.425(8) .
C12A C13A 1.455(9) .
C13A C14A 1.369(9) .
C14A C15A 1.391(10) .
C14A H14A 0.9500 .
C15A C16A 1.380(11) .
C15A H15A 0.9500 .
C16A C17A 1.400(9) .
C16A H16A 0.9500 .
C17A C18A 1.418(10) .
C18A C19A 1.362(9) .
C18A H18A 0.9500 .
C19A C20A 1.417(8) .
C19A H19A 0.9500 .
C20A H20A 0.9500 .
C21A C30A 1.382(9) .
C21A C22A 1.437(8) .
C22A C23A 1.415(9) .
C22A C27A 1.451(9) .
C23A C24A 1.417(9) .
C24A C25A 1.384(12) .
C24A H24A 0.9500 .
C25A C26A 1.339(13) .
C25A H25A 0.9500 .
C26A C27A 1.414(12) .
C26A H26A 0.9500 .
C27A C28A 1.400(11) .
C28A C29A 1.360(11) .
C28A H28A 0.9500 .
C29A C30A 1.406(9) .
C29A H29A 0.9500 .
C30A H30A 0.9500 .
N31A C36A 1.331(7) .
N31A C32A 1.345(6) .
C32A C33A 1.371(8) .
C32A H32A 0.9500 .
C33A C34A 1.370(8) .
C33A H33A 0.9500 .
C34A C35A 1.364(8) .
C34A H34A 0.9500 .
C35A C36A 1.370(8) .
C35A H35A 0.9500 .
C36A H36A 0.9500 .

loop_
_geom_torsion_atom_site_label_1
_geom_torsion_atom_site_label_2
_geom_torsion_atom_site_label_3
_geom_torsion_atom_site_label_4
_geom_torsion
_geom_torsion_site_symmetry_1
_geom_torsion_site_symmetry_2
_geom_torsion_site_symmetry_3
_geom_torsion_site_symmetry_4
C21 B1 C1 C6 -0.9(7) . . . .
C11 B1 C1 C6 -135.2(5) . . . .
N31 B1 C1 C6 112.0(5) . . . .
C21 B1 C1 C2 177.1(5) . . . .
C11 B1 C1 C2 42.8(6) . . . .
N31 B1 C1 C2 -70.1(6) . . . .
C6 C1 C2 C3 -6.1(8) . . . .
B1 C1 C2 C3 176.0(5) . . . .
C6 C1 C2 C13 166.8(5) . . . .
B1 C1 C2 C13 -11.2(7) . . . .
C1 C2 C3 C4 1.2(9) . . . .
C13 C2 C3 C4 -171.6(6) . . . .
C2 C3 C4 C5 3.9(10) . . . .
C3 C4 C5 C6 -4.4(10) . . . .
C2 C1 C6 C5 5.6(8) . . . .
B1 C1 C6 C5 -176.6(5) . . . .
C2 C1 C6 C23 -174.4(5) . . . .
B1 C1 C6 C23 3.5(8) . . . .
C4 C5 C6 C1 -0.4(9) . . . .
C4 C5 C6 C23 179.5(6) . . . .
C1 B1 C11 C20 142.8(5) . . . .
C21 B1 C11 C20 12.1(8) . . . .
N31 B1 C11 C20 -104.1(6) . . . .
C1 B1 C11 C12 -44.0(6) . . . .
C21 B1 C11 C12 -174.8(5) . . . .
N31 B1 C11 C12 69.0(5) . . . .
C20 C11 C12 C17 9.4(8) . . . .
B1 C11 C12 C17 -164.3(5) . . . .
C20 C11 C12 C13 -171.8(5) . . . .
B1 C11 C12 C13 14.4(7) . . . .
C17 C12 C13 C14 10.1(8) . . . .
C11 C12 C13 C14 -168.7(5) . . . .
C17 C12 C13 C2 -160.5(5) . . . .
C11 C12 C13 C2 20.7(8) . . . .
C3 C2 C13 C14 -20.1(9) . . . .
C1 C2 C13 C14 167.1(6) . . . .
C3 C2 C13 C12 150.0(5) . . . .
C1 C2 C13 C12 -22.8(8) . . . .
C12 C13 C14 C15 -4.0(9) . . . .
C2 C13 C14 C15 166.1(6) . . . .
C13 C14 C15 C16 -4.0(10) . . . .
C14 C15 C16 C17 5.5(10) . . . .
C15 C16 C17 C12 1.1(9) . . . .
C15 C16 C17 C18 -179.4(6) . . . .
C11 C12 C17 C16 170.0(5) . . . .
C13 C12 C17 C16 -8.8(8) . . . .
C11 C12 C17 C18 -9.6(7) . . . .
C13 C12 C17 C18 171.7(5) . . . .
C16 C17 C18 C19 -176.8(6) . . . .
C12 C17 C18 C19 2.7(9) . . . .
C17 C18 C19 C20 4.2(10) . . . .
C12 C11 C20 C19 -2.5(8) . . . .
B1 C11 C20 C19 170.5(5) . . . .
C18 C19 C20 C11 -4.4(9) . . . .
C1 B1 C21 C30 175.2(5) . . . .
C11 B1 C21 C30 -56.1(7) . . . .
N31 B1 C21 C30 61.1(6) . . . .
C1 B1 C21 C22 -0.7(7) . . . .
C11 B1 C21 C22 128.0(5) . . . .
N31 B1 C21 C22 -114.8(5) . . . .
C30 C21 C22 C27 1.6(8) . . . .
B1 C21 C22 C27 177.6(5) . . . .
C30 C21 C22 C23 -176.5(5) . . . .
B1 C21 C22 C23 -0.4(8) . . . .
C27 C22 C23 C24 2.3(8) . . . .
C21 C22 C23 C24 -179.6(5) . . . .
C27 C22 C23 C6 -174.9(5) . . . .
C21 C22 C23 C6 3.2(8) . . . .
C1 C6 C23 C24 178.1(6) . . . .
C5 C6 C23 C24 -1.9(9) . . . .
C1 C6 C23 C22 -4.8(9) . . . .
C5 C6 C23 C22 175.3(6) . . . .
C22 C23 C24 C25 -2.3(10) . . . .
C6 C23 C24 C25 175.0(6) . . . .
C23 C24 C25 C26 -0.3(12) . . . .
C24 C25 C26 C27 2.7(13) . . . .
C23 C22 C27 C28 177.0(6) . . . .
C21 C22 C27 C28 -1.1(9) . . . .
C23 C22 C27 C26 0.0(9) . . . .
C21 C22 C27 C26 -178.1(6) . . . .
C25 C26 C27 C28 -179.5(8) . . . .
C25 C26 C27 C22 -2.6(11) . . . .
C22 C27 C28 C29 0.3(10) . . . .
C26 C27 C28 C29 177.3(6) . . . .
C27 C28 C29 C30 0.1(10) . . . .
C22 C21 C30 C29 -1.2(8) . . . .
B1 C21 C30 C29 -177.2(6) . . . .
C28 C29 C30 C21 0.4(10) . . . .
C1 B1 N31 C32 -51.8(6) . . . .
C21 B1 N31 C32 67.2(6) . . . .
C11 B1 N31 C32 -166.4(5) . . . .
C1 B1 N31 C36 131.5(5) . . . .
C21 B1 N31 C36 -109.6(6) . . . .
C11 B1 N31 C36 16.9(7) . . . .
C36 N31 C32 C33 0.6(8) . . . .
B1 N31 C32 C33 -176.3(5) . . . .
N31 C32 C33 C34 -1.1(9) . . . .
C32 C33 C34 C35 1.5(10) . . . .
C33 C34 C35 C36 -1.4(10) . . . .
C32 N31 C36 C35 -0.6(8) . . . .
B1 N31 C36 C35 176.2(5) . . . .
C34 C35 C36 N31 1.0(10) . . . .
C21A B1A C1A C6A -7.8(7) . . . .
C11A B1A C1A C6A -142.2(5) . . . .
N31A B1A C1A C6A 105.2(6) . . . .
C21A B1A C1A C2A 174.0(5) . . . .
C11A B1A C1A C2A 39.6(7) . . . .
N31A B1A C1A C2A -73.0(6) . . . .
C6A C1A C2A C3A -5.4(8) . . . .
B1A C1A C2A C3A 172.9(5) . . . .
C6A C1A C2A C13A 169.3(5) . . . .
B1A C1A C2A C13A -12.4(8) . . . .
C1A C2A C3A C4A -0.1(9) . . . .
C13A C2A C3A C4A -175.0(6) . . . .
C2A C3A C4A C5A 4.5(11) . . . .
C3A C4A C5A C6A -3.3(12) . . . .
C4A C5A C6A C1A -2.4(10) . . . .
C4A C5A C6A C23A 177.6(7) . . . .
C2A C1A C6A C5A 6.6(9) . . . .
B1A C1A C6A C5A -171.5(6) . . . .
C2A C1A C6A C23A -173.4(5) . . . .
B1A C1A C6A C23A 8.5(8) . . . .
C1A B1A C11A C20A 142.1(6) . . . .
C21A B1A C11A C20A 11.5(8) . . . .
N31A B1A C11A C20A -106.7(6) . . . .
C1A B1A C11A C12A -40.0(6) . . . .
C21A B1A C11A C12A -170.6(5) . . . .
N31A B1A C11A C12A 71.1(6) . . . .
C20A C11A C12A C17A 10.1(8) . . . .
B1A C11A C12A C17A -168.0(5) . . . .
C20A C11A C12A C13A -168.5(5) . . . .
B1A C11A C12A C13A 13.4(8) . . . .
C17A C12A C13A C14A 9.9(8) . . . .
C11A C12A C13A C14A -171.4(5) . . . .
C17A C12A C13A C2A -161.4(5) . . . .
C11A C12A C13A C2A 17.3(8) . . . .
C3A C2A C13A C14A -14.3(9) . . . .
C1A C2A C13A C14A 170.9(5) . . . .
C3A C2A C13A C12A 156.5(6) . . . .
C1A C2A C13A C12A -18.3(8) . . . .
C12A C13A C14A C15A -2.8(9) . . . .
C2A C13A C14A C15A 168.0(6) . . . .
C13A C14A C15A C16A -5.1(11) . . . .
C14A C15A C16A C17A 5.8(11) . . . .
C15A C16A C17A C18A -177.5(7) . . . .
C15A C16A C17A C12A 1.5(10) . . . .
C11A C12A C17A C16A 172.0(6) . . . .
C13A C12A C17A C16A -9.3(9) . . . .
C11A C12A C17A C18A -9.0(9) . . . .
C13A C12A C17A C18A 169.7(6) . . . .
C16A C17A C18A C19A -179.1(7) . . . .
C12A C17A C18A C19A 1.9(10) . . . .
C17A C18A C19A C20A 3.9(10) . . . .
C12A C11A C20A C19A -4.3(8) . . . .
B1A C11A C20A C19A 173.5(5) . . . .
C18A C19A C20A C11A -2.6(10) . . . .
C1A B1A C21A C30A -177.3(5) . . . .
C11A B1A C21A C30A -48.4(7) . . . .
N31A B1A C21A C30A 70.4(6) . . . .
C1A B1A C21A C22A 2.6(7) . . . .
C11A B1A C21A C22A 131.5(5) . . . .
N31A B1A C21A C22A -109.8(5) . . . .
C30A C21A C22A C23A -178.1(5) . . . .
B1A C21A C22A C23A 2.0(8) . . . .
C30A C21A C22A C27A 1.3(8) . . . .
B1A C21A C22A C27A -178.6(5) . . . .
C21A C22A C23A C24A -179.1(6) . . . .
C27A C22A C23A C24A 1.5(8) . . . .
C21A C22A C23A C6A -2.0(9) . . . .
C27A C22A C23A C6A 178.6(5) . . . .
C5A C6A C23A C22A 176.6(6) . . . .
C1A C6A C23A C22A -3.4(9) . . . .
C5A C6A C23A C24A -6.3(9) . . . .
C1A C6A C23A C24A 173.7(6) . . . .
C22A C23A C24A C25A -1.9(10) . . . .
C6A C23A C24A C25A -179.1(7) . . . .
C23A C24A C25A C26A 1.1(13) . . . .
C24A C25A C26A C27A 0.1(14) . . . .
C25A C26A C27A C28A 177.8(8) . . . .
C25A C26A C27A C22A -0.4(12) . . . .
C23A C22A C27A C28A -178.7(6) . . . .
C21A C22A C27A C28A 1.9(9) . . . .
C23A C22A C27A C26A -0.4(9) . . . .
C21A C22A C27A C26A -179.8(6) . . . .
C26A C27A C28A C29A 178.5(7) . . . .
C22A C27A C28A C29A -3.3(10) . . . .
C27A C28A C29A C30A 1.4(10) . . . .
C22A C21A C30A C29A -3.2(9) . . . .
B1A C21A C30A C29A 176.6(5) . . . .
C28A C29A C30A C21A 2.0(10) . . . .
C1A B1A N31A C36A 146.1(5) . . . .
C21A B1A N31A C36A -95.6(6) . . . .
C11A B1A N31A C36A 31.8(7) . . . .
C1A B1A N31A C32A -39.7(6) . . . .
C21A B1A N31A C32A 78.6(6) . . . .
C11A B1A N31A C32A -154.1(5) . . . .
C36A N31A C32A C33A -0.7(8) . . . .
B1A N31A C32A C33A -175.2(5) . . . .
N31A C32A C33A C34A -0.2(10) . . . .
C32A C33A C34A C35A 1.0(10) . . . .
C33A C34A C35A C36A -0.8(10) . . . .
C32A N31A C36A C35A 0.9(9) . . . .
B1A N31A C36A C35A 175.2(6) . . . .
C34A C35A C36A N31A -0.1(10) . . . .

loop_
_platon_squeeze_void_nr
_platon_squeeze_void_average_x
_platon_squeeze_void_average_y
_platon_squeeze_void_average_z
_platon_squeeze_void_volume
_platon_squeeze_void_count_electrons
_platon_squeeze_void_content
1 0.000 -0.000 -0.000 774 63 ' '
2 0.500 -0.000 -0.000 773 63 ' '
3 -0.000 -0.000 0.500 773 63 ' '
4 0.500 -0.000 0.500 774 63 ' '
5 0.904 0.096 0.096 43 7 ' '
6 0.404 0.095 0.096 42 7 ' '
7 0.096 0.096 0.404 43 7 ' '
8 0.596 0.096 0.404 43 7 ' '
9 0.404 0.096 0.596 43 7 ' '
10 0.904 0.095 0.596 42 7 ' '
11 0.596 0.096 0.904 43 7 ' '
12 0.096 0.096 0.904 43 7 ' '
13 0.157 0.157 0.157 41 11 ' '
14 0.657 0.157 0.157 41 11 ' '
15 0.843 0.157 0.343 41 11 ' '
16 0.343 0.157 0.343 41 11 ' '
17 0.657 0.157 0.657 41 11 ' '
18 0.157 0.157 0.657 41 11 ' '
19 0.343 0.157 0.843 41 11 ' '
20 0.843 0.157 0.843 41 11 ' '
21 0.250 0.250 0.250 579 47 ' '
22 0.750 0.250 0.250 579 47 ' '
23 0.250 0.250 0.750 579 47 ' '
24 0.750 0.250 0.750 579 47 ' '
25 0.343 0.343 0.157 41 11 ' '
26 0.843 0.343 0.157 41 11 ' '
27 0.657 0.343 0.343 41 11 ' '
28 0.157 0.343 0.343 41 11 ' '
29 0.843 0.343 0.657 41 11 ' '
30 0.343 0.343 0.657 41 11 ' '
31 0.157 0.343 0.843 41 11 ' '
32 0.657 0.343 0.843 41 11 ' '
33 0.596 0.404 0.096 43 7 ' '
34 0.096 0.404 0.096 43 7 ' '
35 0.904 0.404 0.404 43 7 ' '
36 0.404 0.404 0.404 42 7 ' '
37 0.096 0.404 0.596 43 7 ' '
38 0.596 0.404 0.596 43 7 ' '
39 0.404 0.404 0.904 43 7 ' '
40 0.904 0.404 0.904 42 7 ' '
41 -0.000 0.500 -0.000 773 63 ' '
42 0.500 0.500 -0.000 774 63 ' '
43 1.000 0.500 0.500 774 63 ' '
44 0.500 0.500 0.500 773 63 ' '
45 0.404 0.596 0.096 43 7 ' '
46 0.904 0.596 0.096 42 7 ' '
47 0.596 0.596 0.404 43 7 ' '
48 0.096 0.596 0.404 43 7 ' '
49 0.904 0.596 0.596 43 7 ' '
50 0.404 0.596 0.596 42 7 ' '
51 0.096 0.596 0.904 43 7 ' '
52 0.596 0.596 0.904 43 7 ' '
53 0.657 0.657 0.157 41 11 ' '
54 0.157 0.657 0.157 41 11 ' '
55 0.343 0.657 0.343 41 11 ' '
56 0.843 0.657 0.343 41 11 ' '
57 0.157 0.657 0.657 41 11 ' '
58 0.657 0.657 0.657 41 11 ' '
59 0.843 0.657 0.843 41 11 ' '
60 0.343 0.657 0.843 41 11 ' '
61 0.250 0.750 0.250 579 47 ' '
62 0.750 0.750 0.250 579 47 ' '
63 0.250 0.750 0.750 579 47 ' '
64 0.750 0.750 0.750 579 47 ' '
65 0.843 0.843 0.157 41 11 ' '
66 0.343 0.843 0.157 41 11 ' '
67 0.157 0.843 0.343 41 11 ' '
68 0.657 0.843 0.343 41 11 ' '
69 0.343 0.843 0.657 41 11 ' '
70 0.843 0.843 0.657 41 11 ' '
71 0.657 0.843 0.843 41 11 ' '
72 0.157 0.843 0.843 41 11 ' '
73 0.096 0.904 0.096 43 7 ' '
74 0.596 0.904 0.096 43 7 ' '
75 0.404 0.904 0.404 43 7 ' '
76 0.904 0.904 0.404 42 7 ' '
77 0.596 0.904 0.596 43 7 ' '
78 0.096 0.904 0.596 43 7 ' '
79 0.904 0.904 0.904 43 7 ' '
80 0.404 0.904 0.904 42 7 ' '
